data_7218836
loop_
_publ_author_name
'Nayek, Hari Pada'
'Mahato, Mamata'
'Dey, Dhritiman'
'Pal, Souvik'
'Saha, Sudeshna'
'Ghosh, Abhrajyoti'
'Harms, Klaus'

_publ_section_title
;
 Syntheses, Structures, Optical Properties and Biological activities of
 Bimetallic Complexes
;
_journal_name_full 'RSC Adv.'
_journal_paper_doi 10.1039/C4RA11991F
_journal_year 2014
_chemical_formula_sum 'C22 H24 N8 O4 Zn2'
_chemical_formula_weight 595.23
_chemical_name_systematic
;
 ?
;
_space_group_crystal_system monoclinic
_space_group_IT_number 14
_space_group_name_Hall '-P 2ybc'
_space_group_name_H-M_alt 'P 1 21/c 1'
_symmetry_space_group_name_Hall '-P 2ybc'
_symmetry_space_group_name_H-M 'P 1 21/c 1'
_atom_sites_solution_hydrogens geom
_audit_creation_method SHELXL-2013
_cell_angle_alpha 90.000(2)
_cell_angle_beta 103.407(2)
_cell_angle_gamma 90.000(2)
_cell_formula_units_Z 4
_cell_length_a 11.3070(2)
_cell_length_b 17.3040(2)
_cell_length_c 11.8370(2)
_cell_measurement_reflns_used 35459
_cell_measurement_temperature 100(2)
_cell_measurement_theta_max 27.000
_cell_measurement_theta_min 2.535
_cell_volume 2252.87(6)
_computing_cell_refinement 'SAINT V8.30C (Bruker AXS Inc., 2013)'
_computing_data_collection 'BRUKER APEX II'
_computing_data_reduction 'SAINT v8.27A (Bruker, 2012)'
_computing_molecular_graphics 'Diamond 3'
_computing_publication_material 'Microsoft word 2010'
_computing_structure_refinement 'SHELXL-2013 (Sheldrick, 2013)'
_computing_structure_solution WINGX
_diffrn_ambient_temperature 100(2)
_diffrn_measured_fraction_theta_full 0.964
_diffrn_measured_fraction_theta_max 0.969
_diffrn_measurement_device_type 'Bruker D8 QUEST'
_diffrn_measurement_method '\f and \w scans'
_diffrn_radiation_type MoK\a
_diffrn_radiation_wavelength 0.71073
_diffrn_reflns_av_R_equivalents 0.0910
_diffrn_reflns_av_unetI/netI 0.0473
_diffrn_reflns_Laue_measured_fraction_full 0.964
_diffrn_reflns_Laue_measured_fraction_max 0.969
_diffrn_reflns_limit_h_max 14
_diffrn_reflns_limit_h_min -14
_diffrn_reflns_limit_k_max 22
_diffrn_reflns_limit_k_min -22
_diffrn_reflns_limit_l_max 15
_diffrn_reflns_limit_l_min -15
_diffrn_reflns_number 35459
_diffrn_reflns_point_group_measured_fraction_full 0.964
_diffrn_reflns_point_group_measured_fraction_max 0.969
_diffrn_reflns_theta_full 25.242
_diffrn_reflns_theta_max 27.000
_diffrn_reflns_theta_min 2.535
_diffrn_source 'microfocus sealed X-ray tube'
_exptl_absorpt_coefficient_mu 2.179
_exptl_absorpt_correction_type none
_exptl_crystal_colour colourless
_exptl_crystal_density_diffrn 1.755
_exptl_crystal_description needle
_exptl_crystal_F_000 1216
_exptl_crystal_size_max 0.345
_exptl_crystal_size_mid 0.069
_exptl_crystal_size_min 0.063
_refine_diff_density_max 1.238
_refine_diff_density_min -1.579
_refine_diff_density_rms 0.177
_refine_ls_extinction_method none
_refine_ls_goodness_of_fit_ref 1.057
_refine_ls_hydrogen_treatment constr
_refine_ls_matrix_type full
_refine_ls_number_parameters 325
_refine_ls_number_reflns 4773
_refine_ls_number_restraints 0
_refine_ls_restrained_S_all 1.057
_refine_ls_R_factor_all 0.1033
_refine_ls_R_factor_gt 0.0895
_refine_ls_shift/su_max 0.000
_refine_ls_shift/su_mean 0.000
_refine_ls_structure_factor_coef Fsqd
_refine_ls_weighting_details 'w=1/[\s^2^(Fo^2^)+(0.0210P)^2^+50.5386P] where P=(Fo^2^+2Fc^2^)/3'
_refine_ls_weighting_scheme calc
_refine_ls_wR_factor_gt 0.1856
_refine_ls_wR_factor_ref 0.1910
_reflns_Friedel_coverage 0.000
_reflns_number_gt 4099
_reflns_number_total 4773
_reflns_threshold_expression 'I > 2\s(I)'
_cod_data_source_file c4ra11991f2.cif
_cod_data_source_block 2
_cod_database_code 7218836
_shelx_space_group_comment
;
The symmetry employed for this shelxl refinement is uniquely defined
by the following loop, which should always be used as a source of
symmetry information in preference to the above space-group names.
They are only intended as comments.
;
_shelx_estimated_absorpt_t_min 0.520
_shelx_estimated_absorpt_t_max 0.875
_shelxl_version_number 2013-4

loop_
_space_group_symop_operation_xyz
'x, y, z'
'-x, y+1/2, -z+1/2'
'-x, -y, -z'
'x, -y-1/2, z-1/2'

loop_
_atom_site_label
_atom_site_type_symbol
_atom_site_fract_x
_atom_site_fract_y
_atom_site_fract_z
_atom_site_U_iso_or_equiv
_atom_site_adp_type
_atom_site_occupancy
_atom_site_site_symmetry_order
_atom_site_calc_flag
_atom_site_refinement_flags_posn
_atom_site_refinement_flags_adp
C1 C 0.3010(7) 0.1140(4) 0.4208(7) 0.0213(17) Uani 1 1 d . .
C2 C 0.2155(8) 0.0640(4) 0.3507(7) 0.0218(17) Uani 1 1 d . .
C3 C 0.2099(10) -0.0135(5) 0.3877(9) 0.035(2) Uani 1 1 d . .
H3 H 0.1515 -0.0476 0.3429 0.042 Uiso 1 1 calc R U
C4 C 0.2870(10) -0.0403(5) 0.4868(8) 0.040(3) Uani 1 1 d . .
H4 H 0.2812 -0.0925 0.5100 0.048 Uiso 1 1 calc R U
C5 C 0.3748(9) 0.0089(5) 0.5547(8) 0.032(2) Uani 1 1 d . .
H5 H 0.4291 -0.0109 0.6221 0.038 Uiso 1 1 calc R U
C6 C 0.3829(8) 0.0859(5) 0.5243(8) 0.030(2) Uani 1 1 d . .
C7 C 0.5296(9) 0.1177(7) 0.6933(8) 0.041(3) Uani 1 1 d . .
H7A H 0.5832 0.1609 0.7248 0.061 Uiso 1 1 calc R U
H7B H 0.5786 0.0716 0.6887 0.061 Uiso 1 1 calc R U
H7C H 0.4744 0.1072 0.7443 0.061 Uiso 1 1 calc R U
C8 C 0.1293(7) 0.0871(4) 0.2454(7) 0.0209(16) Uani 1 1 d . .
H8 H 0.0684 0.0507 0.2119 0.025 Uiso 1 1 calc R U
C9 C 0.0293(7) 0.1738(4) 0.0912(6) 0.0179(15) Uani 1 1 d . .
H9 H -0.0418 0.1921 0.1209 0.021 Uiso 1 1 calc R U
C10 C -0.0152(8) 0.1087(4) 0.0051(7) 0.0248(17) Uani 1 1 d . .
H10A H 0.0536 0.0882 -0.0245 0.030 Uiso 1 1 calc R U
H10B H -0.0482 0.0661 0.0444 0.030 Uiso 1 1 calc R U
C11 C -0.1135(9) 0.1389(5) -0.0955(8) 0.033(2) Uani 1 1 d . .
H11A H -0.1853 0.1544 -0.0664 0.040 Uiso 1 1 calc R U
H11B H -0.1389 0.0971 -0.1531 0.040 Uiso 1 1 calc R U
C12 C -0.0694(9) 0.2080(5) -0.1547(7) 0.032(2) Uani 1 1 d . .
H12A H -0.0034 0.1912 -0.1914 0.039 Uiso 1 1 calc R U
H12B H -0.1371 0.2277 -0.2167 0.039 Uiso 1 1 calc R U
C13 C -0.0228(7) 0.2727(4) -0.0688(6) 0.0217(16) Uani 1 1 d . .
H13A H 0.0107 0.3150 -0.1084 0.026 Uiso 1 1 calc R U
H13B H -0.0906 0.2938 -0.0384 0.026 Uiso 1 1 calc R U
C14 C 0.0739(8) 0.2423(4) 0.0292(7) 0.0216(16) Uani 1 1 d . .
H14 H 0.1390 0.2212 -0.0067 0.026 Uiso 1 1 calc R U
C15 C 0.1101(7) 0.3686(4) 0.1177(6) 0.0149(14) Uani 1 1 d . .
H15 H 0.0518 0.3883 0.0530 0.018 Uiso 1 1 calc R U
C16 C 0.1653(6) 0.4227(4) 0.2086(6) 0.0126(13) Uani 1 1 d . .
C17 C 0.1378(7) 0.5015(4) 0.1860(7) 0.0181(15) Uani 1 1 d . .
H17 H 0.0847 0.5157 0.1144 0.022 Uiso 1 1 calc R U
C18 C 0.1854(7) 0.5583(4) 0.2644(7) 0.0214(16) Uani 1 1 d . .
H18 H 0.1665 0.6110 0.2459 0.026 Uiso 1 1 calc R U
C19 C 0.2614(7) 0.5388(4) 0.3708(7) 0.0186(15) Uani 1 1 d . .
H19 H 0.2948 0.5778 0.4253 0.022 Uiso 1 1 calc R U
C20 C 0.2877(6) 0.4612(4) 0.3961(6) 0.0149(14) Uani 1 1 d . .
C21 C 0.2443(6) 0.4020(4) 0.3151(6) 0.0128(13) Uani 1 1 d . .
C22 C 0.3899(8) 0.4885(5) 0.5928(7) 0.0257(17) Uani 1 1 d . .
H22A H 0.4407 0.4628 0.6607 0.039 Uiso 1 1 calc R U
H22B H 0.3155 0.5076 0.6121 0.039 Uiso 1 1 calc R U
H22C H 0.4348 0.5319 0.5698 0.039 Uiso 1 1 calc R U
N1 N 0.1275(6) 0.1519(4) 0.1935(5) 0.0178(13) Uani 1 1 d . .
N2 N 0.1341(6) 0.2967(3) 0.1184(5) 0.0159(12) Uani 1 1 d . .
N3 N 0.3871(6) 0.2901(4) 0.6605(7) 0.0273(15) Uani 1 1 d . .
N4 N 0.4781(8) 0.3131(5) 0.7226(6) 0.0368(19) Uani 1 1 d . .
N5 N 0.5648(8) 0.3341(5) 0.7819(7) 0.040(2) Uani 1 1 d . .
N6 N 0.5574(7) 0.3051(5) 0.4762(7) 0.0340(17) Uani 1 1 d . .
N7 N 0.6453(7) 0.2699(5) 0.5284(7) 0.0313(17) Uani 1 1 d . .
N8 N 0.7306(8) 0.2388(6) 0.5768(8) 0.048(2) Uani 1 1 d . .
O1 O 0.3106(5) 0.1881(3) 0.3987(4) 0.0202(11) Uani 1 1 d . .
O2 O 0.2768(4) 0.3304(3) 0.3457(4) 0.0138(10) Uani 1 1 d . .
O3 O 0.4610(6) 0.1370(4) 0.5812(5) 0.0317(14) Uani 1 1 d . .
O4 O 0.3590(5) 0.4344(3) 0.4984(5) 0.0228(12) Uani 1 1 d . .
Zn1 Zn 0.25349(8) 0.23722(5) 0.24193(7) 0.0138(2) Uani 1 1 d . .
Zn2 Zn 0.39337(9) 0.28272(6) 0.49111(8) 0.0248(3) Uani 1 1 d . .

loop_
_atom_site_aniso_label
_atom_site_aniso_U_11
_atom_site_aniso_U_22
_atom_site_aniso_U_33
_atom_site_aniso_U_23
_atom_site_aniso_U_13
_atom_site_aniso_U_12
C1 0.021(4) 0.023(4) 0.024(4) 0.012(3) 0.015(3) 0.017(3)
C2 0.031(4) 0.016(4) 0.026(4) 0.009(3) 0.021(4) 0.010(3)
C3 0.056(6) 0.019(4) 0.045(5) 0.010(4) 0.038(5) 0.011(4)
C4 0.065(7) 0.027(5) 0.042(5) 0.030(4) 0.040(5) 0.030(5)
C5 0.041(5) 0.028(5) 0.031(5) 0.018(4) 0.019(4) 0.020(4)
C6 0.033(5) 0.034(5) 0.030(5) 0.022(4) 0.022(4) 0.028(4)
C7 0.029(5) 0.068(7) 0.024(5) 0.023(5) 0.004(4) 0.026(5)
C8 0.025(4) 0.013(3) 0.029(4) 0.000(3) 0.015(3) -0.001(3)
C9 0.021(4) 0.016(4) 0.017(3) -0.002(3) 0.004(3) -0.004(3)
C10 0.035(5) 0.014(4) 0.028(4) -0.009(3) 0.013(4) -0.006(3)
C11 0.043(5) 0.022(4) 0.033(5) -0.010(4) 0.007(4) -0.012(4)
C12 0.042(5) 0.036(5) 0.019(4) -0.004(4) 0.005(4) -0.011(4)
C13 0.028(4) 0.017(4) 0.016(3) -0.005(3) -0.002(3) -0.008(3)
C14 0.034(4) 0.007(3) 0.026(4) -0.002(3) 0.011(3) -0.009(3)
C15 0.019(4) 0.014(3) 0.011(3) 0.004(3) 0.002(3) 0.001(3)
C16 0.015(3) 0.007(3) 0.018(3) 0.000(3) 0.009(3) -0.001(2)
C17 0.018(4) 0.017(4) 0.021(4) 0.002(3) 0.008(3) 0.000(3)
C18 0.027(4) 0.008(3) 0.034(4) 0.001(3) 0.014(3) 0.000(3)
C19 0.018(4) 0.012(3) 0.028(4) -0.007(3) 0.009(3) -0.001(3)
C20 0.012(3) 0.014(3) 0.018(3) 0.002(3) 0.004(3) 0.002(3)
C21 0.008(3) 0.007(3) 0.026(4) -0.001(3) 0.009(3) 0.000(2)
C22 0.033(5) 0.017(4) 0.023(4) -0.009(3) -0.003(3) 0.002(3)
N1 0.023(3) 0.016(3) 0.017(3) 0.002(2) 0.011(3) 0.001(2)
N2 0.022(3) 0.010(3) 0.018(3) 0.000(2) 0.008(2) -0.003(2)
N3 0.021(4) 0.027(4) 0.038(4) -0.002(3) 0.015(3) -0.008(3)
N4 0.046(5) 0.048(5) 0.018(4) 0.009(3) 0.010(4) 0.013(4)
N5 0.035(5) 0.058(6) 0.020(4) -0.003(4) -0.009(3) -0.001(4)
N6 0.025(4) 0.035(4) 0.042(5) 0.007(3) 0.006(3) 0.004(3)
N7 0.020(4) 0.038(4) 0.033(4) 0.000(3) 0.000(3) -0.007(3)
N8 0.029(5) 0.064(6) 0.049(5) 0.015(5) 0.006(4) 0.002(4)
O1 0.021(3) 0.021(3) 0.017(3) 0.009(2) 0.001(2) 0.008(2)
O2 0.014(2) 0.010(2) 0.016(2) -0.0015(19) 0.0020(19) 0.0017(18)
O3 0.039(4) 0.036(3) 0.019(3) 0.012(3) 0.003(3) 0.019(3)
O4 0.027(3) 0.011(2) 0.026(3) -0.005(2) -0.003(2) 0.003(2)
Zn1 0.0209(4) 0.0083(4) 0.0142(4) 0.0014(3) 0.0079(3) 0.0026(3)
Zn2 0.0246(5) 0.0267(5) 0.0229(5) 0.0012(4) 0.0048(4) -0.0009(4)

loop_
_atom_type_symbol
_atom_type_description
_atom_type_scat_dispersion_real
_atom_type_scat_dispersion_imag
_atom_type_scat_source
C C 0.0033 0.0016 'International Tables Vol C Tables 4.2.6.8 and 6.1.1.4'
H H 0.0000 0.0000 'International Tables Vol C Tables 4.2.6.8 and 6.1.1.4'
N N 0.0061 0.0033 'International Tables Vol C Tables 4.2.6.8 and 6.1.1.4'
O O 0.0106 0.0060 'International Tables Vol C Tables 4.2.6.8 and 6.1.1.4'
Zn Zn 0.2839 1.4301 'International Tables Vol C Tables 4.2.6.8 and 6.1.1.4'

loop_
_geom_angle_atom_site_label_1
_geom_angle_atom_site_label_2
_geom_angle_atom_site_label_3
_geom_angle
_geom_angle_site_symmetry_1
_geom_angle_site_symmetry_3
O1 C1 C2 123.8(7) . .
O1 C1 C6 115.6(8) . .
C2 C1 C6 120.6(7) . .
C1 C2 C3 118.1(8) . .
C1 C2 C8 124.5(7) . .
C3 C2 C8 117.3(8) . .
C4 C3 C2 121.3(10) . .
C3 C4 C5 120.6(8) . .
C6 C5 C4 120.7(8) . .
O3 C6 C5 126.0(8) . .
O3 C6 C1 115.4(7) . .
C5 C6 C1 118.6(9) . .
N1 C8 C2 126.1(7) . .
N1 C9 C10 115.1(6) . .
N1 C9 C14 108.5(6) . .
C10 C9 C14 110.1(6) . .
C11 C10 C9 109.7(7) . .
C10 C11 C12 111.8(8) . .
C13 C12 C11 111.6(7) . .
C14 C13 C12 109.7(7) . .
N2 C14 C13 118.0(6) . .
N2 C14 C9 107.6(6) . .
C13 C14 C9 112.3(6) . .
N2 C15 C16 124.8(7) . .
C17 C16 C21 118.7(6) . .
C17 C16 C15 116.4(6) . .
C21 C16 C15 124.9(6) . .
C18 C17 C16 122.0(7) . .
C17 C18 C19 120.0(7) . .
C18 C19 C20 119.0(7) . .
O4 C20 C19 124.7(7) . .
O4 C20 C21 113.3(6) . .
C19 C20 C21 122.0(7) . .
O2 C21 C16 124.2(6) . .
O2 C21 C20 117.7(6) . .
C16 C21 C20 118.1(6) . .
C8 N1 C9 122.7(7) . .
C8 N1 Zn1 124.6(6) . .
C9 N1 Zn1 112.7(4) . .
C15 N2 C14 124.3(7) . .
C15 N2 Zn1 127.3(5) . .
C14 N2 Zn1 108.4(5) . .
N4 N3 Zn2 114.2(6) . .
N4 N3 Zn1 114.7(6) . 4_566
Zn2 N3 Zn1 131.1(4) . 4_566
N5 N4 N3 179.2(11) . .
N7 N6 Zn2 122.9(6) . .
N8 N7 N6 177.6(10) . .
C1 O1 Zn1 124.9(5) . .
C1 O1 Zn2 135.5(5) . .
Zn1 O1 Zn2 99.4(2) . .
C21 O2 Zn1 126.7(4) . .
C21 O2 Zn2 133.0(4) . .
Zn1 O2 Zn2 99.0(2) . .
C6 O3 C7 118.5(8) . .
C20 O4 C22 117.0(6) . .
O2 Zn1 O1 78.8(2) . .
O2 Zn1 N2 90.3(2) . .
O1 Zn1 N2 154.2(2) . .
O2 Zn1 N3 118.1(3) . 4_565
O1 Zn1 N3 103.0(3) . 4_565
N2 Zn1 N3 102.7(3) . 4_565
O2 Zn1 N1 137.5(2) . .
O1 Zn1 N1 90.4(2) . .
N2 Zn1 N1 81.9(2) . .
N3 Zn1 N1 104.3(3) 4_565 .
O2 Zn1 Zn2 41.39(14) . .
O1 Zn1 Zn2 41.05(16) . .
N2 Zn1 Zn2 131.57(17) . .
N3 Zn1 Zn2 103.8(2) 4_565 .
N1 Zn1 Zn2 128.24(17) . .
N6 Zn2 N3 109.3(3) . .
N6 Zn2 O1 115.7(3) . .
N3 Zn2 O1 117.2(2) . .
N6 Zn2 O2 106.3(3) . .
N3 Zn2 O2 129.3(3) . .
O1 Zn2 O2 75.75(19) . .
N6 Zn2 Zn1 104.5(2) . .
N3 Zn2 Zn1 145.9(2) . .
O1 Zn2 Zn1 39.57(14) . .
O2 Zn2 Zn1 39.62(13) . .

loop_
_geom_bond_atom_site_label_1
_geom_bond_atom_site_label_2
_geom_bond_distance
_geom_bond_site_symmetry_2
C1 O1 1.318(9) .
C1 C2 1.415(12) .
C1 C6 1.439(11) .
C2 C3 1.417(11) .
C2 C8 1.448(11) .
C3 C4 1.370(14) .
C4 C5 1.410(15) .
C5 C6 1.389(12) .
C6 O3 1.320(12) .
C7 O3 1.414(10) .
C8 N1 1.277(10) .
C9 N1 1.490(10) .
C9 C10 1.524(10) .
C9 C14 1.540(10) .
C10 C11 1.521(13) .
C11 C12 1.527(12) .
C12 C13 1.522(11) .
C13 C14 1.492(11) .
C14 N2 1.460(9) .
C15 N2 1.272(9) .
C15 C16 1.453(10) .
C16 C17 1.410(10) .
C16 C21 1.412(10) .
C17 C18 1.374(11) .
C18 C19 1.391(11) .
C19 C20 1.392(10) .
C20 O4 1.371(9) .
C20 C21 1.412(10) .
C21 O2 1.319(8) .
C22 O4 1.436(9) .
N1 Zn1 2.039(6) .
N2 Zn1 2.027(6) .
N3 N4 1.186(11) .
N3 Zn2 2.026(7) .
N3 Zn1 2.027(7) 4_566
N4 N5 1.125(11) .
N6 N7 1.206(10) .
N6 Zn2 1.942(8) .
N7 N8 1.137(11) .
O1 Zn1 2.006(5) .
O1 Zn2 2.069(6) .
O2 Zn1 2.006(5) .
O2 Zn2 2.080(5) .
Zn1 N3 2.027(7) 4_565
Zn1 Zn2 3.1077(13) .
